data_7023853
loop_
_publ_author_name
'Liu, Baolin'
'Liu, Qingxia'
'Xiao, Hongping'
'Zhang, Wu'
'Tao, Ruojie'

_publ_section_title
;
 Family of dumbbell Ni4Ln2 (Ln = Pr, Sm, Eu, Gd, Tb, Ho, Er) complexes:
 syntheses, structures, luminescent and magnetic properties.
;
_journal_issue 14
_journal_name_full 'Dalton transactions (Cambridge, England : 2003)'
_journal_page_first 5047
_journal_page_last 5055
_journal_paper_doi 10.1039/c3dt32935f
_journal_volume 42
_journal_year 2013
_chemical_formula_moiety '2(C60 H58 N8 Ni4 O24 Sm2), 17(H2 O)'
_chemical_formula_sum 'C120 H150 N16 Ni8 O65 Sm4'
_chemical_formula_weight 3927.64
_chemical_name_systematic
;
?
;
_space_group_IT_number 14
_symmetry_cell_setting monoclinic
_symmetry_space_group_name_Hall '-P 2yn'
_symmetry_space_group_name_H-M 'P 1 21/n 1'
_atom_sites_solution_hydrogens geom
_atom_sites_solution_primary direct
_atom_sites_solution_secondary difmap
_audit_creation_method SHELXL-97
_cell_angle_alpha 90.00
_cell_angle_beta 99.9870(10)
_cell_angle_gamma 90.00
_cell_formula_units_Z 1
_cell_length_a 12.7048(6)
_cell_length_b 18.1777(9)
_cell_length_c 15.5866(8)
_cell_measurement_reflns_used 3962
_cell_measurement_temperature 296(2)
_cell_measurement_theta_max 24.91
_cell_measurement_theta_min 2.22
_cell_volume 3545.1(3)
_computing_cell_refinement 'APEX 2'
_computing_data_collection 'APEX 2(Bruker, 2005)'
_computing_data_reduction 'SAINT(Bruker, 2005)'
_computing_molecular_graphics 'SHELXTL(Bruker, 2005)'
_computing_publication_material SHELXTL
_computing_structure_refinement 'SHELXL-97 (Sheldrick, 2008)'
_computing_structure_solution 'SHELXS-97 (Sheldrick, 2008)'
_diffrn_ambient_temperature 296(2)
_diffrn_measured_fraction_theta_full 1.000
_diffrn_measured_fraction_theta_max 1.000
_diffrn_measurement_device_type 'Bruker Smart APEX II CCD area detector'
_diffrn_measurement_method '\f and \w scans'
_diffrn_radiation_monochromator graphite
_diffrn_radiation_source 'fine-focus sealed tube'
_diffrn_radiation_type MoK\a
_diffrn_radiation_wavelength 0.71073
_diffrn_reflns_av_R_equivalents 0.0436
_diffrn_reflns_av_sigmaI/netI 0.0503
_diffrn_reflns_limit_h_max 15
_diffrn_reflns_limit_h_min -11
_diffrn_reflns_limit_k_max 21
_diffrn_reflns_limit_k_min -21
_diffrn_reflns_limit_l_max 18
_diffrn_reflns_limit_l_min -18
_diffrn_reflns_number 18163
_diffrn_reflns_theta_full 25.00
_diffrn_reflns_theta_max 25.00
_diffrn_reflns_theta_min 1.74
_exptl_absorpt_coefficient_mu 2.766
_exptl_absorpt_correction_T_max 0.7507
_exptl_absorpt_correction_T_min 0.5813
_exptl_absorpt_correction_type multi-scan
_exptl_absorpt_process_details 'SADABS(Bruker, 2005)'
_exptl_crystal_colour colourless
_exptl_crystal_density_diffrn 1.840
_exptl_crystal_density_method 'not measured'
_exptl_crystal_description block
_exptl_crystal_F_000 1974
_exptl_crystal_size_max 0.22
_exptl_crystal_size_mid 0.16
_exptl_crystal_size_min 0.11
_refine_diff_density_max 0.598
_refine_diff_density_min -0.614
_refine_diff_density_rms 0.103
_refine_ls_extinction_method none
_refine_ls_goodness_of_fit_ref 1.026
_refine_ls_hydrogen_treatment constr
_refine_ls_matrix_type full
_refine_ls_number_parameters 487
_refine_ls_number_reflns 6250
_refine_ls_number_restraints 6
_refine_ls_restrained_S_all 1.029
_refine_ls_R_factor_all 0.0519
_refine_ls_R_factor_gt 0.0341
_refine_ls_shift/su_max 0.003
_refine_ls_shift/su_mean 0.000
_refine_ls_structure_factor_coef Fsqd
_refine_ls_weighting_details 'calc w=1/[\s^2^(Fo^2^)+(0.0418P)^2^+0.0000P] where P=(Fo^2^+2Fc^2^)/3'
_refine_ls_weighting_scheme calc
_refine_ls_wR_factor_gt 0.0794
_refine_ls_wR_factor_ref 0.0856
_reflns_number_gt 4817
_reflns_number_total 6250
_reflns_threshold_expression >2sigma(I)
_cod_data_source_file c3dt32935f.txt
_cod_data_source_block 1314
_cod_original_sg_symbol_H-M 'P 21/n '
_cod_database_code 7023853

loop_
_symmetry_equiv_pos_as_xyz
'x, y, z'
'-x+1/2, y+1/2, -z+1/2'
'-x, -y, -z'
'x-1/2, -y-1/2, z-1/2'

loop_
_atom_site_label
_atom_site_type_symbol
_atom_site_fract_x
_atom_site_fract_y
_atom_site_fract_z
_atom_site_U_iso_or_equiv
_atom_site_adp_type
_atom_site_occupancy
_atom_site_symmetry_multiplicity
_atom_site_calc_flag
_atom_site_refinement_flags
Sm1 Sm 0.915669(15) 1.058414(10) 0.403651(12) 0.02470(5) Uani 1 1 d .
Ni1 Ni 0.83695(4) 0.89620(3) 0.28935(3) 0.02941(13) Uani 1 1 d .
Ni2 Ni 0.68422(4) 1.05203(3) 0.28988(3) 0.02781(12) Uani 1 1 d .
N1 N 0.6931(3) 0.83768(17) 0.2327(2) 0.0372(9) Uani 1 1 d .
N2 N 0.8946(3) 0.84923(18) 0.1947(2) 0.0395(9) Uani 1 1 d .
N3 N 0.6583(3) 0.99284(17) 0.1784(2) 0.0345(9) Uani 1 1 d .
N4 N 0.8517(3) 0.81738(18) 0.3820(2) 0.0460(10) Uani 1 1 d .
H4A H 0.8964 0.7818 0.3702 0.055 Uiso 1 1 calc R
H4B H 0.8779 0.8367 0.4345 0.055 Uiso 1 1 calc R
O1 O 0.97338(19) 0.95644(13) 0.32197(16) 0.0303(7) Uani 1 1 d .
O2 O 1.09040(18) 1.01739(14) 0.46812(16) 0.0283(6) Uani 1 1 d .
O3 O 1.2543(2) 1.05348(15) 0.45751(18) 0.0411(8) Uani 1 1 d .
O4 O 0.8260(2) 1.08272(14) 0.26103(16) 0.0317(7) Uani 1 1 d .
O5 O 1.0224(2) 1.13354(15) 0.33318(18) 0.0421(8) Uani 1 1 d .
O6 O 1.1107(3) 1.1846(2) 0.2405(2) 0.1008(14) Uani 1 1 d .
O7 O 0.5488(2) 1.02990(15) 0.34049(18) 0.0393(7) Uani 1 1 d .
O8 O 0.73965(19) 1.10978(13) 0.40004(16) 0.0293(6) Uani 1 1 d .
O9 O 0.9224(2) 1.15658(14) 0.50219(18) 0.0383(7) Uani 1 1 d .
O10 O 0.8951(2) 1.24859(17) 0.5882(2) 0.0584(9) Uani 1 1 d .
O11 O 0.77225(19) 0.97009(13) 0.35797(15) 0.0270(6) Uani 1 1 d .
H11 H 0.7406 0.9495 0.4058 0.032 Uiso 1 1 calc R
C1 C 0.7097(3) 0.8150(2) 0.1432(3) 0.0470(13) Uani 1 1 d .
H1A H 0.6639 0.7735 0.1234 0.056 Uiso 1 1 calc R
H1B H 0.6903 0.8553 0.1028 0.056 Uiso 1 1 calc R
C2 C 0.8231(3) 0.7944(2) 0.1442(3) 0.0481(13) Uani 1 1 d .
H2A H 0.8369 0.7461 0.1703 0.058 Uiso 1 1 calc R
H2B H 0.8370 0.7922 0.0850 0.058 Uiso 1 1 calc R
C3 C 0.9904(4) 0.8550(2) 0.1796(3) 0.0435(12) Uani 1 1 d .
H3 H 1.0066 0.8276 0.1332 0.052 Uiso 1 1 calc R
C4 C 1.0761(3) 0.8993(2) 0.2268(3) 0.0399(11) Uani 1 1 d .
C5 C 1.1744(4) 0.8932(3) 0.1983(3) 0.0598(15) Uani 1 1 d .
H5 H 1.1792 0.8624 0.1515 0.072 Uiso 1 1 calc R
C6 C 1.2632(4) 0.9307(3) 0.2363(3) 0.0693(17) Uani 1 1 d .
H6 H 1.3269 0.9273 0.2147 0.083 Uiso 1 1 calc R
C7 C 1.2558(3) 0.9738(3) 0.3078(3) 0.0502(13) Uani 1 1 d .
H7 H 1.3161 0.9993 0.3346 0.060 Uiso 1 1 calc R
C8 C 1.1619(3) 0.9808(2) 0.3414(2) 0.0315(10) Uani 1 1 d .
C9 C 1.1704(3) 1.0213(2) 0.4265(2) 0.0298(10) Uani 1 1 d .
C10 C 1.0670(3) 0.9454(2) 0.2981(2) 0.0316(10) Uani 1 1 d .
C11 C 0.5898(3) 0.8765(2) 0.2284(3) 0.0405(11) Uani 1 1 d .
H11A H 0.5853 0.8945 0.2863 0.049 Uiso 1 1 calc R
H11B H 0.5327 0.8410 0.2126 0.049 Uiso 1 1 calc R
C12 C 0.5697(3) 0.9406(2) 0.1655(3) 0.0428(12) Uani 1 1 d .
H12A H 0.5594 0.9221 0.1062 0.051 Uiso 1 1 calc R
H12B H 0.5047 0.9657 0.1735 0.051 Uiso 1 1 calc R
C13 C 0.7059(4) 1.0043(2) 0.1147(3) 0.0463(13) Uani 1 1 d .
H13 H 0.6751 0.9827 0.0623 0.056 Uiso 1 1 calc R
C14 C 0.8022(4) 1.0466(2) 0.1129(3) 0.0467(13) Uani 1 1 d .
C15 C 0.8412(5) 1.0468(3) 0.0351(3) 0.0758(18) Uani 1 1 d .
H15 H 0.8010 1.0251 -0.0139 0.091 Uiso 1 1 calc R
C16 C 0.9382(5) 1.0784(3) 0.0288(4) 0.0830(19) Uani 1 1 d .
H16 H 0.9629 1.0786 -0.0240 0.100 Uiso 1 1 calc R
C17 C 0.9981(4) 1.1099(3) 0.1018(3) 0.0657(16) Uani 1 1 d .
H17 H 1.0639 1.1307 0.0975 0.079 Uiso 1 1 calc R
C18 C 0.9637(3) 1.1116(2) 0.1809(3) 0.0415(11) Uani 1 1 d .
C19 C 1.0369(3) 1.1462(2) 0.2563(3) 0.0470(13) Uani 1 1 d .
C20 C 0.8627(3) 1.0807(2) 0.1884(3) 0.0358(11) Uani 1 1 d .
C21 C 0.8624(3) 1.1947(2) 0.5416(3) 0.0356(11) Uani 1 1 d .
C22 C 0.7458(3) 1.1746(2) 0.5336(2) 0.0310(10) Uani 1 1 d .
C23 C 0.6887(4) 1.2010(2) 0.5941(3) 0.0466(12) Uani 1 1 d .
H23 H 0.7237 1.2311 0.6382 0.056 Uiso 1 1 calc R
C24 C 0.5806(4) 1.1852(3) 0.5931(3) 0.0584(14) Uani 1 1 d .
H24 H 0.5438 1.2054 0.6341 0.070 Uiso 1 1 calc R
C25 C 0.5313(3) 1.1387(3) 0.5292(3) 0.0487(13) Uani 1 1 d .
H25 H 0.4608 1.1251 0.5291 0.058 Uiso 1 1 calc R
C26 C 0.5834(3) 1.1112(2) 0.4644(3) 0.0337(10) Uani 1 1 d .
C27 C 0.5235(3) 1.0604(2) 0.4042(3) 0.0414(11) Uani 1 1 d .
H27 H 0.4557 1.0489 0.4151 0.050 Uiso 1 1 calc R
C28 C 0.6920(3) 1.13024(19) 0.4636(2) 0.0276(9) Uani 1 1 d .
C29 C 0.6941(3) 0.7716(2) 0.2890(3) 0.0458(13) Uani 1 1 d .
H29A H 0.7333 0.7325 0.2663 0.055 Uiso 1 1 calc R
H29B H 0.6214 0.7548 0.2875 0.055 Uiso 1 1 calc R
C30 C 0.7444(3) 0.7871(3) 0.3813(3) 0.0499(13) Uani 1 1 d .
H30A H 0.7013 0.8221 0.4069 0.060 Uiso 1 1 calc R
H30B H 0.7492 0.7422 0.4153 0.060 Uiso 1 1 calc R
O1W O 0.6048(2) 1.13918(14) 0.22258(18) 0.0406(8) Uani 1 1 d .
H1WA H 0.5663 1.1717 0.2413 0.049 Uiso 1 1 d R
H1WB H 0.6200 1.1546 0.1747 0.049 Uiso 1 1 d R
O2W O 0.2827(3) 0.1905(2) 0.3667(2) 0.0790(12) Uani 1 1 d .
H2WA H 0.2396 0.1566 0.3460 0.095 Uiso 1 1 d R
H2WB H 0.3025 0.2125 0.3241 0.095 Uiso 1 1 d R
O3W O 0.5353(3) 0.1446(2) 0.0458(2) 0.0857(13) Uani 1 1 d .
H3WA H 0.4744 0.1259 0.0510 0.103 Uiso 1 1 d R
H3WB H 0.5264 0.1905 0.0369 0.103 Uiso 1 1 d R
O4W O 0.0763(3) 0.6943(2) 0.2433(3) 0.1170(16) Uani 1 1 d U
H4WA H 0.0210 0.6679 0.2280 0.140 Uiso 1 1 d R
H4WB H 0.0599 0.7288 0.2753 0.140 Uiso 1 1 d R
O5W O 0.1107(4) 0.2729(2) 0.4213(3) 0.1081(17) Uani 1 1 d .
H5WA H 0.0754 0.3050 0.4440 0.130 Uiso 1 1 d R
H5WB H 0.0676 0.2392 0.4003 0.130 Uiso 1 1 d R
O6W O 0.7867(12) 0.3976(8) 0.5882(9) 0.079(5) Uani 0.25 1 d P
H6WA H 0.7998 0.4413 0.5738 0.095 Uiso 0.25 1 d PR
H6WB H 0.7807 0.3710 0.5427 0.095 Uiso 0.25 1 d PR

loop_
_atom_site_aniso_label
_atom_site_aniso_U_11
_atom_site_aniso_U_22
_atom_site_aniso_U_33
_atom_site_aniso_U_23
_atom_site_aniso_U_13
_atom_site_aniso_U_12
Sm1 0.02191(10) 0.02524(10) 0.02521(10) 0.00093(8) -0.00079(8) -0.00141(8)
Ni1 0.0287(3) 0.0259(3) 0.0324(3) -0.0043(2) 0.0017(2) -0.0035(2)
Ni2 0.0247(2) 0.0288(3) 0.0272(3) -0.0025(2) -0.0033(2) 0.0007(2)
N1 0.0335(18) 0.0288(18) 0.046(2) -0.0055(16) -0.0014(17) -0.0061(15)
N2 0.038(2) 0.0363(19) 0.043(2) -0.0167(16) 0.0057(17) -0.0076(16)
N3 0.0367(19) 0.0337(18) 0.0297(18) 0.0007(15) -0.0032(16) 0.0023(15)
N4 0.043(2) 0.035(2) 0.056(2) 0.0047(18) -0.0049(19) -0.0016(17)
O1 0.0227(13) 0.0330(15) 0.0339(15) -0.0054(12) 0.0013(12) -0.0005(11)
O2 0.0176(12) 0.0372(15) 0.0285(14) 0.0030(12) -0.0006(11) -0.0005(11)
O3 0.0258(14) 0.0554(18) 0.0406(16) -0.0042(14) 0.0021(13) -0.0119(13)
O4 0.0275(14) 0.0395(15) 0.0276(14) 0.0044(12) 0.0027(12) 0.0025(12)
O5 0.0365(16) 0.0448(17) 0.0451(17) 0.0116(14) 0.0075(14) -0.0106(13)
O6 0.070(2) 0.149(3) 0.077(3) 0.061(2) -0.003(2) -0.058(2)
O7 0.0284(15) 0.0443(16) 0.0434(17) -0.0099(14) 0.0014(14) -0.0074(13)
O8 0.0234(13) 0.0353(15) 0.0289(14) -0.0068(12) 0.0031(12) 0.0009(11)
O9 0.0260(14) 0.0371(15) 0.0482(17) -0.0127(14) -0.0032(13) 0.0001(12)
O10 0.0494(19) 0.060(2) 0.066(2) -0.0357(17) 0.0113(17) -0.0219(16)
O11 0.0254(13) 0.0271(13) 0.0265(13) 0.0007(11) -0.0006(12) -0.0025(11)
C1 0.041(3) 0.044(3) 0.051(3) -0.019(2) -0.004(2) -0.009(2)
C2 0.049(3) 0.041(3) 0.052(3) -0.020(2) 0.002(2) -0.010(2)
C3 0.056(3) 0.039(2) 0.036(2) -0.014(2) 0.011(2) -0.003(2)
C4 0.039(2) 0.045(3) 0.036(2) -0.008(2) 0.008(2) -0.002(2)
C5 0.052(3) 0.085(4) 0.045(3) -0.024(3) 0.018(2) -0.008(3)
C6 0.035(3) 0.116(4) 0.062(3) -0.034(3) 0.023(2) -0.012(3)
C7 0.026(2) 0.076(3) 0.050(3) -0.015(2) 0.012(2) -0.010(2)
C8 0.026(2) 0.039(2) 0.029(2) -0.0005(18) 0.0027(18) -0.0024(17)
C9 0.026(2) 0.034(2) 0.028(2) 0.0030(17) 0.0014(18) 0.0020(17)
C10 0.027(2) 0.039(2) 0.029(2) 0.0068(18) 0.0062(17) -0.0003(18)
C11 0.033(2) 0.039(2) 0.048(3) -0.010(2) 0.000(2) -0.0073(19)
C12 0.038(2) 0.044(3) 0.040(2) -0.008(2) -0.011(2) -0.005(2)
C13 0.065(3) 0.039(3) 0.031(2) -0.005(2) -0.002(2) 0.000(2)
C14 0.070(3) 0.039(3) 0.032(2) 0.002(2) 0.012(2) -0.005(2)
C15 0.112(5) 0.079(4) 0.041(3) -0.011(3) 0.027(3) -0.022(3)
C16 0.114(5) 0.093(4) 0.056(3) -0.009(3) 0.054(3) -0.023(4)
C17 0.072(3) 0.067(3) 0.065(3) 0.010(3) 0.030(3) -0.010(3)
C18 0.048(3) 0.037(2) 0.042(2) 0.017(2) 0.014(2) 0.008(2)
C19 0.034(2) 0.050(3) 0.057(3) 0.027(2) 0.006(2) 0.004(2)
C20 0.044(2) 0.030(2) 0.034(2) 0.0073(18) 0.008(2) 0.0098(18)
C21 0.042(2) 0.031(2) 0.030(2) -0.0010(18) -0.003(2) -0.0074(19)
C22 0.033(2) 0.026(2) 0.033(2) 0.0005(17) 0.0023(18) -0.0002(17)
C23 0.055(3) 0.047(3) 0.039(2) -0.013(2) 0.011(2) -0.005(2)
C24 0.049(3) 0.071(3) 0.061(3) -0.031(3) 0.025(2) -0.007(2)
C25 0.033(2) 0.063(3) 0.053(3) -0.016(2) 0.013(2) -0.002(2)
C26 0.026(2) 0.039(2) 0.035(2) -0.0029(19) 0.0004(18) -0.0003(17)
C27 0.025(2) 0.051(3) 0.047(3) -0.008(2) 0.003(2) -0.004(2)
C28 0.025(2) 0.0239(19) 0.032(2) 0.0011(17) 0.0010(18) 0.0049(16)
C29 0.038(2) 0.029(2) 0.064(3) 0.002(2) -0.009(2) -0.0059(19)
C30 0.044(3) 0.047(3) 0.056(3) 0.012(2) 0.002(2) -0.010(2)
O1W 0.0401(16) 0.0393(16) 0.0408(16) 0.0029(13) 0.0031(14) 0.0104(13)
O2W 0.062(2) 0.092(3) 0.082(3) 0.023(2) 0.009(2) -0.022(2)
O3W 0.095(3) 0.087(3) 0.067(2) -0.003(2) -0.008(2) 0.024(2)
O4W 0.095(3) 0.151(4) 0.116(3) -0.082(3) 0.050(3) -0.075(3)
O5W 0.128(4) 0.092(3) 0.096(3) -0.021(3) -0.005(3) 0.008(3)
O6W 0.110(11) 0.071(9) 0.063(8) 0.044(7) 0.030(8) 0.054(8)

loop_
_atom_type_symbol
_atom_type_description
_atom_type_scat_dispersion_real
_atom_type_scat_dispersion_imag
_atom_type_scat_source
C C 0.0033 0.0016 'International Tables Vol C Tables 4.2.6.8 and 6.1.1.4'
H H 0.0000 0.0000 'International Tables Vol C Tables 4.2.6.8 and 6.1.1.4'
N N 0.0061 0.0033 'International Tables Vol C Tables 4.2.6.8 and 6.1.1.4'
O O 0.0106 0.0060 'International Tables Vol C Tables 4.2.6.8 and 6.1.1.4'
Ni Ni 0.3393 1.1124 'International Tables Vol C Tables 4.2.6.8 and 6.1.1.4'
Sm Sm -0.1638 3.4418 'International Tables Vol C Tables 4.2.6.8 and 6.1.1.4'

loop_
_geom_angle_atom_site_label_1
_geom_angle_atom_site_label_2
_geom_angle_atom_site_label_3
_geom_angle
_geom_angle_site_symmetry_1
_geom_angle_site_symmetry_3
O5 Sm1 O9 84.53(10) . .
O5 Sm1 O4 70.78(9) . .
O9 Sm1 O4 115.57(9) . .
O5 Sm1 O2 78.89(9) . .
O9 Sm1 O2 92.08(8) . .
O4 Sm1 O2 135.73(9) . .
O5 Sm1 O8 112.00(9) . .
O9 Sm1 O8 69.49(8) . .
O4 Sm1 O8 67.15(9) . .
O2 Sm1 O8 156.72(8) . .
O5 Sm1 O1 86.97(9) . .
O9 Sm1 O1 160.39(8) . .
O4 Sm1 O1 77.84(8) . .
O2 Sm1 O1 68.92(8) . .
O8 Sm1 O1 130.11(8) . .
O5 Sm1 O2 145.19(8) . 3_776
O9 Sm1 O2 84.03(9) . 3_776
O4 Sm1 O2 143.10(8) . 3_776
O2 Sm1 O2 68.82(10) . 3_776
O8 Sm1 O2 94.40(8) . 3_776
O1 Sm1 O2 93.08(8) . 3_776
O5 Sm1 O11 135.59(9) . .
O9 Sm1 O11 129.20(9) . .
O4 Sm1 O11 68.53(8) . .
O2 Sm1 O11 120.60(8) . .
O8 Sm1 O11 66.80(8) . .
O1 Sm1 O11 67.88(8) . .
O2 Sm1 O11 74.89(8) 3_776 .
O5 Sm1 Sm1 112.76(7) . 3_776
O9 Sm1 Sm1 87.60(6) . 3_776
O4 Sm1 Sm1 156.80(6) . 3_776
O2 Sm1 Sm1 34.80(6) . 3_776
O8 Sm1 Sm1 126.73(6) . 3_776
O1 Sm1 Sm1 79.46(6) . 3_776
O2 Sm1 Sm1 34.02(5) 3_776 3_776
O11 Sm1 Sm1 98.39(5) . 3_776
N2 Ni1 O11 161.53(12) . .
N2 Ni1 N4 103.26(15) . .
O11 Ni1 N4 95.21(13) . .
N2 Ni1 O1 90.52(12) . .
O11 Ni1 O1 85.16(10) . .
N4 Ni1 O1 103.48(12) . .
N2 Ni1 N1 82.98(14) . .
O11 Ni1 N1 98.82(12) . .
N4 Ni1 N1 84.86(13) . .
O1 Ni1 N1 170.47(12) . .
O4 Ni2 N3 88.53(12) . .
O4 Ni2 O8 81.54(10) . .
N3 Ni2 O8 169.25(12) . .
O4 Ni2 O11 83.54(10) . .
N3 Ni2 O11 92.93(11) . .
O8 Ni2 O11 81.92(10) . .
O4 Ni2 O7 169.64(11) . .
N3 Ni2 O7 101.74(13) . .
O8 Ni2 O7 88.12(10) . .
O11 Ni2 O7 94.42(11) . .
O4 Ni2 O1W 92.95(11) . .
N3 Ni2 O1W 88.82(12) . .
O8 Ni2 O1W 95.75(10) . .
O11 Ni2 O1W 176.03(10) . .
O7 Ni2 O1W 88.71(11) . .
C11 N1 C29 109.2(3) . .
C11 N1 C1 110.8(3) . .
C29 N1 C1 109.8(3) . .
C11 N1 Ni1 117.6(2) . .
C29 N1 Ni1 103.6(2) . .
C1 N1 Ni1 105.6(2) . .
C3 N2 C2 118.1(4) . .
C3 N2 Ni1 126.5(3) . .
C2 N2 Ni1 114.8(3) . .
C13 N3 C12 117.4(4) . .
C13 N3 Ni2 123.9(3) . .
C12 N3 Ni2 118.1(3) . .
C30 N4 Ni1 106.9(3) . .
C30 N4 H4A 110.4 . .
Ni1 N4 H4A 110.4 . .
C30 N4 H4B 110.4 . .
Ni1 N4 H4B 110.4 . .
H4A N4 H4B 108.6 . .
C10 O1 Ni1 128.0(2) . .
C10 O1 Sm1 129.1(2) . .
Ni1 O1 Sm1 102.67(10) . .
C9 O2 Sm1 121.5(2) . .
C9 O2 Sm1 125.4(2) . 3_776
Sm1 O2 Sm1 111.18(10) . 3_776
C20 O4 Ni2 131.2(2) . .
C20 O4 Sm1 129.0(2) . .
Ni2 O4 Sm1 92.42(10) . .
C19 O5 Sm1 138.2(3) . .
C27 O7 Ni2 125.2(3) . .
C28 O8 Ni2 130.7(2) . .
C28 O8 Sm1 130.1(2) . .
Ni2 O8 Sm1 90.22(9) . .
C21 O9 Sm1 141.0(2) . .
Ni1 O11 Ni2 117.00(12) . .
Ni1 O11 Sm1 104.17(10) . .
Ni2 O11 Sm1 89.18(9) . .
Ni1 O11 H11 114.4 . .
Ni2 O11 H11 114.4 . .
Sm1 O11 H11 114.4 . .
C2 C1 N1 110.5(3) . .
C2 C1 H1A 109.5 . .
N1 C1 H1A 109.5 . .
C2 C1 H1B 109.5 . .
N1 C1 H1B 109.5 . .
H1A C1 H1B 108.1 . .
N2 C2 C1 109.9(3) . .
N2 C2 H2A 109.7 . .
C1 C2 H2A 109.7 . .
N2 C2 H2B 109.7 . .
C1 C2 H2B 109.7 . .
H2A C2 H2B 108.2 . .
N2 C3 C4 127.2(4) . .
N2 C3 H3 116.4 . .
C4 C3 H3 116.4 . .
C5 C4 C10 119.7(4) . .
C5 C4 C3 115.3(4) . .
C10 C4 C3 125.0(4) . .
C6 C5 C4 122.6(4) . .
C6 C5 H5 118.7 . .
C4 C5 H5 118.7 . .
C5 C6 C7 117.9(4) . .
C5 C6 H6 121.1 . .
C7 C6 H6 121.1 . .
C6 C7 C8 122.7(4) . .
C6 C7 H7 118.6 . .
C8 C7 H7 118.6 . .
C7 C8 C10 119.3(4) . .
C7 C8 C9 116.3(3) . .
C10 C8 C9 124.3(3) . .
O3 C9 O2 121.7(3) . .
O3 C9 C8 120.0(4) . .
O2 C9 C8 118.1(3) . .
O1 C10 C4 120.8(3) . .
O1 C10 C8 121.6(3) . .
C4 C10 C8 117.5(4) . .
N1 C11 C12 116.3(4) . .
N1 C11 H11A 108.2 . .
C12 C11 H11A 108.2 . .
N1 C11 H11B 108.2 . .
C12 C11 H11B 108.2 . .
H11A C11 H11B 107.4 . .
N3 C12 C11 111.8(3) . .
N3 C12 H12A 109.3 . .
C11 C12 H12A 109.3 . .
N3 C12 H12B 109.3 . .
C11 C12 H12B 109.3 . .
H12A C12 H12B 107.9 . .
N3 C13 C14 128.4(4) . .
N3 C13 H13 115.8 . .
C14 C13 H13 115.8 . .
C15 C14 C20 119.7(5) . .
C15 C14 C13 116.6(4) . .
C20 C14 C13 123.4(4) . .
C16 C15 C14 121.5(5) . .
C16 C15 H15 119.2 . .
C14 C15 H15 119.2 . .
C15 C16 C17 119.1(5) . .
C15 C16 H16 120.5 . .
C17 C16 H16 120.5 . .
C18 C17 C16 122.2(5) . .
C18 C17 H17 118.9 . .
C16 C17 H17 118.9 . .
C17 C18 C20 119.6(4) . .
C17 C18 C19 117.4(4) . .
C20 C18 C19 123.0(4) . .
O6 C19 O5 122.4(4) . .
O6 C19 C18 118.1(4) . .
O5 C19 C18 119.5(4) . .
O4 C20 C18 121.7(4) . .
O4 C20 C14 120.4(4) . .
C18 C20 C14 117.9(4) . .
O10 C21 O9 123.0(4) . .
O10 C21 C22 117.5(4) . .
O9 C21 C22 119.5(3) . .
C23 C22 C28 118.7(4) . .
C23 C22 C21 119.2(4) . .
C28 C22 C21 122.1(4) . .
C22 C23 C24 123.8(4) . .
C22 C23 H23 118.1 . .
C24 C23 H23 118.1 . .
C25 C24 C23 117.2(4) . .
C25 C24 H24 121.4 . .
C23 C24 H24 121.4 . .
C24 C25 C26 122.2(4) . .
C24 C25 H25 118.9 . .
C26 C25 H25 118.9 . .
C25 C26 C28 120.1(4) . .
C25 C26 C27 116.1(4) . .
C28 C26 C27 123.7(4) . .
O7 C27 C26 129.4(4) . .
O7 C27 H27 115.3 . .
C26 C27 H27 115.3 . .
O8 C28 C26 121.0(3) . .
O8 C28 C22 121.2(3) . .
C26 C28 C22 117.7(4) . .
N1 C29 C30 112.0(3) . .
N1 C29 H29A 109.2 . .
C30 C29 H29A 109.2 . .
N1 C29 H29B 109.2 . .
C30 C29 H29B 109.2 . .
H29A C29 H29B 107.9 . .
N4 C30 C29 108.5(4) . .
N4 C30 H30A 110.0 . .
C29 C30 H30A 110.0 . .
N4 C30 H30B 110.0 . .
C29 C30 H30B 110.0 . .
H30A C30 H30B 108.4 . .
Ni2 O1W H1WA 128.2 . .
Ni2 O1W H1WB 122.2 . .
H1WA O1W H1WB 107.7 . .
H2WA O2W H2WB 107.7 . .
H3WA O3W H3WB 107.8 . .
H4WA O4W H4WB 107.7 . .
H5WA O5W H5WB 107.7 . .
H6WA O6W H6WB 107.7 . .

loop_
_geom_bond_atom_site_label_1
_geom_bond_atom_site_label_2
_geom_bond_distance
_geom_bond_site_symmetry_2
Sm1 O5 2.329(3) .
Sm1 O9 2.346(3) .
Sm1 O4 2.357(2) .
Sm1 O2 2.392(2) .
Sm1 O8 2.415(2) .
Sm1 O1 2.433(2) .
Sm1 O2 2.440(2) 3_776
Sm1 O11 2.440(2) .
Sm1 Sm1 3.9862(4) 3_776
Ni1 N2 1.954(3) .
Ni1 O11 1.982(3) .
Ni1 N4 2.019(3) .
Ni1 O1 2.039(2) .
Ni1 N1 2.166(3) .
Ni2 O4 2.010(3) .
Ni2 N3 2.021(3) .
Ni2 O8 2.031(2) .
Ni2 O11 2.046(2) .
Ni2 O7 2.053(3) .
Ni2 O1W 2.064(3) .
N1 C11 1.482(5) .
N1 C29 1.487(5) .
N1 C1 1.504(5) .
N2 C3 1.283(6) .
N2 C2 1.480(5) .
N3 C13 1.266(6) .
N3 C12 1.460(5) .
N4 C30 1.469(5) .
N4 H4A 0.9000 .
N4 H4B 0.9000 .
O1 C10 1.322(5) .
O2 C9 1.299(4) .
O2 Sm1 2.440(2) 3_776
O3 C9 1.238(4) .
O4 C20 1.298(5) .
O5 C19 1.264(5) .
O6 C19 1.227(5) .
O7 C27 1.228(5) .
O8 C28 1.301(4) .
O9 C21 1.266(5) .
O10 C21 1.248(5) .
O11 H11 0.9800 .
C1 C2 1.486(6) .
C1 H1A 0.9700 .
C1 H1B 0.9700 .
C2 H2A 0.9700 .
C2 H2B 0.9700 .
C3 C4 1.449(6) .
C3 H3 0.9300 .
C4 C5 1.401(6) .
C4 C10 1.412(6) .
C5 C6 1.362(7) .
C5 H5 0.9300 .
C6 C7 1.379(7) .
C6 H6 0.9300 .
C7 C8 1.390(6) .
C7 H7 0.9300 .
C8 C10 1.429(5) .
C8 C9 1.504(5) .
C11 C12 1.515(6) .
C11 H11A 0.9700 .
C11 H11B 0.9700 .
C12 H12A 0.9700 .
C12 H12B 0.9700 .
C13 C14 1.450(7) .
C13 H13 0.9300 .
C14 C15 1.388(7) .
C14 C20 1.430(6) .
C15 C16 1.379(8) .
C15 H15 0.9300 .
C16 C17 1.380(7) .
C16 H16 0.9300 .
C17 C18 1.378(7) .
C17 H17 0.9300 .
C18 C20 1.424(6) .
C18 C19 1.504(6) .
C21 C22 1.509(6) .
C22 C23 1.372(6) .
C22 C28 1.432(5) .
C23 C24 1.400(6) .
C23 H23 0.9300 .
C24 C25 1.373(6) .
C24 H24 0.9300 .
C25 C26 1.393(6) .
C25 H25 0.9300 .
C26 C28 1.425(5) .
C26 C27 1.436(5) .
C27 H27 0.9300 .
C29 C30 1.497(6) .
C29 H29A 0.9700 .
C29 H29B 0.9700 .
C30 H30A 0.9700 .
C30 H30B 0.9700 .
O1W H1WA 0.8502 .
O1W H1WB 0.8501 .
O2W H2WA 0.8500 .
O2W H2WB 0.8500 .
O3W H3WA 0.8614 .
O3W H3WB 0.8506 .
O4W H4WA 0.8501 .
O4W H4WB 0.8499 .
O5W H5WA 0.8500 .
O5W H5WB 0.8500 .
O6W H6WA 0.8500 .
O6W H6WB 0.8502 .

loop_
_geom_torsion_atom_site_label_1
_geom_torsion_atom_site_label_2
_geom_torsion_atom_site_label_3
_geom_torsion_atom_site_label_4
_geom_torsion
_geom_torsion_site_symmetry_1
_geom_torsion_site_symmetry_4
N2 Ni1 N1 C11 -140.2(3) . .
O11 Ni1 N1 C11 21.2(3) . .
N4 Ni1 N1 C11 115.7(3) . .
N2 Ni1 N1 C29 99.3(3) . .
O11 Ni1 N1 C29 -99.3(3) . .
N4 Ni1 N1 C29 -4.8(3) . .
N2 Ni1 N1 C1 -16.1(3) . .
O11 Ni1 N1 C1 145.3(2) . .
N4 Ni1 N1 C1 -120.2(3) . .
O11 Ni1 N2 C3 84.4(5) . .
N4 Ni1 N2 C3 -95.8(4) . .
O1 Ni1 N2 C3 8.2(4) . .
N1 Ni1 N2 C3 -178.8(4) . .
O11 Ni1 N2 C2 -104.4(4) . .
N4 Ni1 N2 C2 75.5(3) . .
O1 Ni1 N2 C2 179.4(3) . .
N1 Ni1 N2 C2 -7.5(3) . .
O4 Ni2 N3 C13 -20.9(3) . .
O8 Ni2 N3 C13 -43.3(8) . .
O11 Ni2 N3 C13 -104.3(3) . .
O7 Ni2 N3 C13 160.5(3) . .
O1W Ni2 N3 C13 72.1(3) . .
O4 Ni2 N3 C12 167.8(3) . .
O8 Ni2 N3 C12 145.4(6) . .
O11 Ni2 N3 C12 84.3(3) . .
O7 Ni2 N3 C12 -10.8(3) . .
O1W Ni2 N3 C12 -99.2(3) . .
N2 Ni1 N4 C30 -104.6(3) . .
O11 Ni1 N4 C30 75.4(3) . .
O1 Ni1 N4 C30 161.7(3) . .
N1 Ni1 N4 C30 -23.0(3) . .
N2 Ni1 O1 C10 -15.8(3) . .
O11 Ni1 O1 C10 -177.8(3) . .
N4 Ni1 O1 C10 88.0(3) . .
N2 Ni1 O1 Sm1 159.30(13) . .
O11 Ni1 O1 Sm1 -2.71(10) . .
N4 Ni1 O1 Sm1 -96.92(13) . .
O5 Sm1 O1 C10 34.9(3) . .
O9 Sm1 O1 C10 -29.5(5) . .
O4 Sm1 O1 C10 105.8(3) . .
O2 Sm1 O1 C10 -44.4(3) . .
O8 Sm1 O1 C10 151.3(3) . .
O2 Sm1 O1 C10 -110.3(3) 3_776 .
O11 Sm1 O1 C10 177.4(3) . .
Sm1 Sm1 O1 C10 -79.0(3) 3_776 .
O5 Sm1 O1 Ni1 -140.16(11) . .
O9 Sm1 O1 Ni1 155.5(2) . .
O4 Sm1 O1 Ni1 -69.17(10) . .
O2 Sm1 O1 Ni1 140.58(12) . .
O8 Sm1 O1 Ni1 -23.68(16) . .
O2 Sm1 O1 Ni1 74.70(10) 3_776 .
O11 Sm1 O1 Ni1 2.37(9) . .
Sm1 Sm1 O1 Ni1 106.01(9) 3_776 .
O5 Sm1 O2 C9 -28.3(3) . .
O9 Sm1 O2 C9 -112.3(3) . .
O4 Sm1 O2 C9 18.7(3) . .
O8 Sm1 O2 C9 -148.9(3) . .
O1 Sm1 O2 C9 62.7(3) . .
O2 Sm1 O2 C9 164.9(3) 3_776 .
O11 Sm1 O2 C9 108.6(3) . .
Sm1 Sm1 O2 C9 164.9(3) 3_776 .
O5 Sm1 O2 Sm1 166.79(12) . 3_776
O9 Sm1 O2 Sm1 82.78(11) . 3_776
O4 Sm1 O2 Sm1 -146.22(10) . 3_776
O8 Sm1 O2 Sm1 46.2(3) . 3_776
O1 Sm1 O2 Sm1 -102.19(11) . 3_776
O2 Sm1 O2 Sm1 -0.001(1) 3_776 3_776
O11 Sm1 O2 Sm1 -56.36(13) . 3_776
N3 Ni2 O4 C20 17.2(3) . .
O8 Ni2 O4 C20 -166.9(3) . .
O11 Ni2 O4 C20 110.3(3) . .
O7 Ni2 O4 C20 -170.5(5) . .
O1W Ni2 O4 C20 -71.5(3) . .
N3 Ni2 O4 Sm1 -133.85(11) . .
O8 Ni2 O4 Sm1 42.03(9) . .
O11 Ni2 O4 Sm1 -40.73(9) . .
O7 Ni2 O4 Sm1 38.4(6) . .
O1W Ni2 O4 Sm1 137.41(10) . .
O5 Sm1 O4 C20 45.5(3) . .
O9 Sm1 O4 C20 119.3(3) . .
O2 Sm1 O4 C20 -4.0(4) . .
O8 Sm1 O4 C20 170.8(3) . .
O1 Sm1 O4 C20 -45.5(3) . .
O2 Sm1 O4 C20 -124.3(3) 3_776 .
O11 Sm1 O4 C20 -116.3(3) . .
Sm1 Sm1 O4 C20 -57.6(4) 3_776 .
O5 Sm1 O4 Ni2 -162.46(12) . .
O9 Sm1 O4 Ni2 -88.64(11) . .
O2 Sm1 O4 Ni2 148.08(10) . .
O8 Sm1 O4 Ni2 -37.19(9) . .
O1 Sm1 O4 Ni2 106.52(10) . .
O2 Sm1 O4 Ni2 27.80(18) 3_776 .
O11 Sm1 O4 Ni2 35.73(9) . .
Sm1 Sm1 O4 Ni2 94.43(16) 3_776 .
O9 Sm1 O5 C19 -147.3(4) . .
O4 Sm1 O5 C19 -27.8(4) . .
O2 Sm1 O5 C19 119.4(4) . .
O8 Sm1 O5 C19 -82.1(4) . .
O1 Sm1 O5 C19 50.3(4) . .
O2 Sm1 O5 C19 141.4(4) 3_776 .
O11 Sm1 O5 C19 -3.3(5) . .
Sm1 Sm1 O5 C19 127.6(4) 3_776 .
O4 Ni2 O7 C27 16.1(8) . .
N3 Ni2 O7 C27 -171.8(3) . .
O8 Ni2 O7 C27 12.5(3) . .
O11 Ni2 O7 C27 94.3(3) . .
O1W Ni2 O7 C27 -83.3(3) . .
O4 Ni2 O8 C28 170.8(3) . .
N3 Ni2 O8 C28 -166.6(6) . .
O11 Ni2 O8 C28 -104.6(3) . .
O7 Ni2 O8 C28 -9.9(3) . .
O1W Ni2 O8 C28 78.6(3) . .
O4 Ni2 O8 Sm1 -40.75(9) . .
N3 Ni2 O8 Sm1 -18.1(7) . .
O11 Ni2 O8 Sm1 43.86(9) . .
O7 Ni2 O8 Sm1 138.60(10) . .
O1W Ni2 O8 Sm1 -132.89(10) . .
O5 Sm1 O8 C28 -118.2(3) . .
O9 Sm1 O8 C28 -43.4(3) . .
O4 Sm1 O8 C28 -174.5(3) . .
O2 Sm1 O8 C28 -3.8(4) . .
O1 Sm1 O8 C28 136.4(3) . .
O2 Sm1 O8 C28 38.6(3) 3_776 .
O11 Sm1 O8 C28 110.1(3) . .
Sm1 Sm1 O8 C28 27.1(3) 3_776 .
O5 Sm1 O8 Ni2 92.95(11) . .
O9 Sm1 O8 Ni2 167.83(12) . .
O4 Sm1 O8 Ni2 36.70(9) . .
O2 Sm1 O8 Ni2 -152.65(17) . .
O1 Sm1 O8 Ni2 -12.46(15) . .
O2 Sm1 O8 Ni2 -110.23(9) 3_776 .
O11 Sm1 O8 Ni2 -38.73(8) . .
Sm1 Sm1 O8 Ni2 -121.74(6) 3_776 .
O5 Sm1 O9 C21 133.6(4) . .
O4 Sm1 O9 C21 67.9(4) . .
O2 Sm1 O9 C21 -147.8(4) . .
O8 Sm1 O9 C21 17.6(4) . .
O1 Sm1 O9 C21 -161.7(4) . .
O2 Sm1 O9 C21 -79.3(4) 3_776 .
O11 Sm1 O9 C21 -14.4(4) . .
Sm1 Sm1 O9 C21 -113.3(4) 3_776 .
N2 Ni1 O11 Ni2 22.1(4) . .
N4 Ni1 O11 Ni2 -157.71(14) . .
O1 Ni1 O11 Ni2 99.16(13) . .
N1 Ni1 O11 Ni2 -72.12(15) . .
N2 Ni1 O11 Sm1 -74.3(4) . .
N4 Ni1 O11 Sm1 105.86(12) . .
O1 Ni1 O11 Sm1 2.72(10) . .
N1 Ni1 O11 Sm1 -168.56(11) . .
O4 Ni2 O11 Ni1 -66.48(13) . .
N3 Ni2 O11 Ni1 21.70(15) . .
O8 Ni2 O11 Ni1 -148.81(14) . .
O7 Ni2 O11 Ni1 123.72(13) . .
O4 Ni2 O11 Sm1 39.03(9) . .
N3 Ni2 O11 Sm1 127.21(11) . .
O8 Ni2 O11 Sm1 -43.30(9) . .
O7 Ni2 O11 Sm1 -130.76(9) . .
O5 Sm1 O11 Ni1 57.78(16) . .
O9 Sm1 O11 Ni1 -171.17(9) . .
O4 Sm1 O11 Ni1 82.70(11) . .
O2 Sm1 O11 Ni1 -48.70(13) . .
O8 Sm1 O11 Ni1 156.11(12) . .
O1 Sm1 O11 Ni1 -2.45(9) . .
O2 Sm1 O11 Ni1 -102.22(11) 3_776 .
Sm1 Sm1 O11 Ni1 -77.41(9) 3_776 .
O5 Sm1 O11 Ni2 -59.91(15) . .
O9 Sm1 O11 Ni2 71.13(13) . .
O4 Sm1 O11 Ni2 -34.99(9) . .
O2 Sm1 O11 Ni2 -166.40(8) . .
O8 Sm1 O11 Ni2 38.42(8) . .
O1 Sm1 O11 Ni2 -120.15(11) . .
O2 Sm1 O11 Ni2 140.08(10) 3_776 .
Sm1 Sm1 O11 Ni2 164.90(6) 3_776 .
C11 N1 C1 C2 165.0(3) . .
C29 N1 C1 C2 -74.3(4) . .
Ni1 N1 C1 C2 36.8(4) . .
C3 N2 C2 C1 -157.4(4) . .
Ni1 N2 C2 C1 30.6(5) . .
N1 C1 C2 N2 -44.8(5) . .
C2 N2 C3 C4 -173.5(4) . .
Ni1 N2 C3 C4 -2.5(7) . .
N2 C3 C4 C5 177.8(4) . .
N2 C3 C4 C10 -1.0(7) . .
C10 C4 C5 C6 -0.5(8) . .
C3 C4 C5 C6 -179.3(5) . .
C4 C5 C6 C7 2.6(8) . .
C5 C6 C7 C8 -0.6(8) . .
C6 C7 C8 C10 -3.4(7) . .
C6 C7 C8 C9 171.9(5) . .
Sm1 O2 C9 O3 124.9(3) . .
Sm1 O2 C9 O3 -72.4(4) 3_776 .
Sm1 O2 C9 C8 -59.4(4) . .
Sm1 O2 C9 C8 103.3(3) 3_776 .
C7 C8 C9 O3 8.4(6) . .
C10 C8 C9 O3 -176.6(4) . .
C7 C8 C9 O2 -167.4(4) . .
C10 C8 C9 O2 7.7(6) . .
Ni1 O1 C10 C4 16.7(5) . .
Sm1 O1 C10 C4 -157.1(3) . .
Ni1 O1 C10 C8 -165.0(3) . .
Sm1 O1 C10 C8 21.1(5) . .
C5 C4 C10 O1 174.8(4) . .
C3 C4 C10 O1 -6.5(6) . .
C5 C4 C10 C8 -3.5(6) . .
C3 C4 C10 C8 175.2(4) . .
C7 C8 C10 O1 -172.9(4) . .
C9 C8 C10 O1 12.2(6) . .
C7 C8 C10 C4 5.4(6) . .
C9 C8 C10 C4 -169.5(4) . .
C29 N1 C11 C12 -173.3(3) . .
C1 N1 C11 C12 -52.3(4) . .
Ni1 N1 C11 C12 69.1(4) . .
C13 N3 C12 C11 120.0(4) . .
Ni2 N3 C12 C11 -68.0(4) . .
N1 C11 C12 N3 -51.6(5) . .
C12 N3 C13 C14 -172.7(4) . .
Ni2 N3 C13 C14 15.9(6) . .
N3 C13 C14 C15 176.4(5) . .
N3 C13 C14 C20 2.9(7) . .
C20 C14 C15 C16 0.8(8) . .
C13 C14 C15 C16 -172.9(5) . .
C14 C15 C16 C17 0.7(9) . .
C15 C16 C17 C18 -0.8(9) . .
C16 C17 C18 C20 -0.6(7) . .
C16 C17 C18 C19 178.9(5) . .
Sm1 O5 C19 O6 -171.1(3) . .
Sm1 O5 C19 C18 7.1(7) . .
C17 C18 C19 O6 15.5(6) . .
C20 C18 C19 O6 -165.1(4) . .
C17 C18 C19 O5 -162.8(4) . .
C20 C18 C19 O5 16.7(6) . .
Ni2 O4 C20 C18 174.4(3) . .
Sm1 O4 C20 C18 -44.1(5) . .
Ni2 O4 C20 C14 -6.0(5) . .
Sm1 O4 C20 C14 135.6(3) . .
C17 C18 C20 O4 -178.3(4) . .
C19 C18 C20 O4 2.3(6) . .
C17 C18 C20 C14 2.1(6) . .
C19 C18 C20 C14 -177.4(4) . .
C15 C14 C20 O4 178.2(4) . .
C13 C14 C20 O4 -8.6(6) . .
C15 C14 C20 C18 -2.2(6) . .
C13 C14 C20 C18 171.1(4) . .
Sm1 O9 C21 O10 -175.5(3) . .
Sm1 O9 C21 C22 5.0(6) . .
O10 C21 C22 C23 -18.1(6) . .
O9 C21 C22 C23 161.4(4) . .
O10 C21 C22 C28 160.4(4) . .
O9 C21 C22 C28 -20.1(6) . .
C28 C22 C23 C24 2.1(7) . .
C21 C22 C23 C24 -179.4(4) . .
C22 C23 C24 C25 2.1(7) . .
C23 C24 C25 C26 -3.7(7) . .
C24 C25 C26 C28 0.9(7) . .
C24 C25 C26 C27 177.2(4) . .
Ni2 O7 C27 C26 -7.6(6) . .
C25 C26 C27 O7 177.8(4) . .
C28 C26 C27 O7 -6.1(7) . .
Ni2 O8 C28 C26 1.4(5) . .
Sm1 O8 C28 C26 -135.5(3) . .
Ni2 O8 C28 C22 -176.6(2) . .
Sm1 O8 C28 C22 46.5(5) . .
C25 C26 C28 O8 -174.7(4) . .
C27 C26 C28 O8 9.3(6) . .
C25 C26 C28 C22 3.3(6) . .
C27 C26 C28 C22 -172.6(4) . .
C23 C22 C28 O8 173.3(4) . .
C21 C22 C28 O8 -5.2(5) . .
C23 C22 C28 C26 -4.7(5) . .
C21 C22 C28 C26 176.7(3) . .
C11 N1 C29 C30 -93.8(4) . .
C1 N1 C29 C30 144.6(4) . .
Ni1 N1 C29 C30 32.3(4) . .
Ni1 N4 C30 C29 47.2(4) . .
N1 C29 C30 N4 -55.0(5) . .
